data_4320961
loop_
_publ_author_name
'David M. Schubert'
'Mandana Z. Visi'
'Carolyn B. Knobler'

_publ_contact_author
;
Schubert, D. M.,
US Borax Inc.
26877 Tourney Road, Valencia, CA 91355-1847, USA
;
_publ_contact_author_fax 661-287-6014
_publ_contact_author_phone 661-287-6074
_publ_section_title
;
 Guanidinium and Imidazolium Borates Containing the First Examples of an
 Isolated Nonaborate Oxoanion: [B~9~O~12~(OH)~6~]^3^
;
_journal_name_full 'Inorganic Chemistry'
_journal_page_first 2250
_journal_page_last 2251
_journal_paper_doi 10.1021/ic000217u
_journal_volume 39
_journal_year 2000
_chemical_formula_sum 'C9 H21 B9 N6 O18'
_chemical_formula_weight 598.61
_chemical_name_common
;
imidazolium nonaborate
;
_chemical_name_systematic
;
[C~3~H~5~N~2~]~3~ [B~9~O~12~(OH)~6~
;
_space_group_IT_number 14
_symmetry_cell_setting monoclinic
_symmetry_space_group_name_Hall '-P 2ybc'
_symmetry_space_group_name_H-M 'P 1 21/c 1'
_atom_sites_solution_hydrogens geom
_atom_sites_solution_primary direct
_atom_sites_solution_secondary difmap
_audit_creation_method SHELXL-97
_cell_angle_alpha 90.00
_cell_angle_beta 91.170(3)
_cell_angle_gamma 90.00
_cell_formula_units_Z 4
_cell_length_a 16.622(3)
_cell_length_b 9.3324(15)
_cell_length_c 15.570(3)
_cell_measurement_temperature 373(2)
_cell_volume 2414.8(7)
_computing_cell_refinement 'Bruker SMART 1000'
_computing_data_collection 'Bruker SMART 1000'
_computing_data_reduction 'Bruker SMART 1000'
_computing_molecular_graphics ORTEP
_computing_publication_material 'Bruker SMART 1000 and UCLA programs'
_computing_structure_refinement 'SHELXL-97 (Sheldrick, 1997)'
_computing_structure_solution 'SHELXS-97 (Sheldrick, 1990)'
_diffrn_ambient_temperature 373(2)
_diffrn_measured_fraction_theta_full 0.956
_diffrn_measured_fraction_theta_max 0.956
_diffrn_measurement_device_type 'Bruker SMART 1000'
_diffrn_radiation_monochromator graphite
_diffrn_radiation_source 'fine-focus sealed tube'
_diffrn_radiation_type MoK\a
_diffrn_radiation_wavelength 0.71073
_diffrn_reflns_av_R_equivalents 0.1032
_diffrn_reflns_av_sigmaI/netI 0.1445
_diffrn_reflns_limit_h_max 21
_diffrn_reflns_limit_h_min -21
_diffrn_reflns_limit_k_max 12
_diffrn_reflns_limit_k_min -9
_diffrn_reflns_limit_l_max 20
_diffrn_reflns_limit_l_min -20
_diffrn_reflns_number 15207
_diffrn_reflns_theta_full 28.30
_diffrn_reflns_theta_max 28.30
_diffrn_reflns_theta_min 1.23
_exptl_absorpt_coefficient_mu 0.146
_exptl_crystal_colour colorless
_exptl_crystal_density_diffrn 1.647
_exptl_crystal_density_method 'not measured'
_exptl_crystal_description parallelepiped
_exptl_crystal_F_000 1224
_exptl_crystal_size_max 1.2
_exptl_crystal_size_mid 0.08
_exptl_crystal_size_min 0.08
_refine_diff_density_max 0.315
_refine_diff_density_min -0.357
_refine_diff_density_rms 0.076
_refine_ls_extinction_coef 0.00230(19)
_refine_ls_extinction_expression Fc^*^=kFc[1+0.001xFc^2^\l^3^/sin(2\q)]^-1/4^
_refine_ls_extinction_method SHELXL
_refine_ls_goodness_of_fit_ref 0.819
_refine_ls_hydrogen_treatment constr
_refine_ls_matrix_type full
_refine_ls_number_parameters 380
_refine_ls_number_reflns 5756
_refine_ls_number_restraints 0
_refine_ls_restrained_S_all 0.819
_refine_ls_R_factor_all 0.1129
_refine_ls_R_factor_gt 0.0500
_refine_ls_shift/su_max 0.000
_refine_ls_shift/su_mean 0.000
_refine_ls_structure_factor_coef Fsqd
_refine_ls_weighting_details 'calc w=1/[\s^2^(Fo^2^)+(0.0124P)^2^+0.0000P] where P=(Fo^2^+2Fc^2^)/3'
_refine_ls_weighting_scheme calc
_refine_ls_wR_factor_gt 0.0738
_refine_ls_wR_factor_ref 0.0873
_reflns_number_gt 2863
_reflns_number_total 5756
_reflns_threshold_expression >2sigma(I)
_cod_data_source_file ic000217u_1.cif
_cod_data_source_block compound2
_cod_original_sg_symbol_H-M 'P 1 21/a 1'
_cod_database_code 4320961

loop_
_symmetry_equiv_pos_as_xyz
'x, y, z'
'-x, y+1/2, -z+1/2'
'-x, -y, -z'
'x, -y-1/2, z-1/2'

loop_
_atom_site_label
_atom_site_type_symbol
_atom_site_fract_x
_atom_site_fract_y
_atom_site_fract_z
_atom_site_U_iso_or_equiv
_atom_site_adp_type
_atom_site_occupancy
_atom_site_symmetry_multiplicity
_atom_site_calc_flag
_atom_site_refinement_flags
_atom_site_disorder_assembly
_atom_site_disorder_group
O1 O -0.05052(9) 0.98535(17) 0.38380(10) 0.0194(4) Uani 1 1 d . . .
H1 H -0.0793 0.9173 0.3962 0.029 Uiso 1 1 calc R . .
B1 B 0.02786(17) 0.9539(3) 0.40509(17) 0.0137(6) Uani 1 1 d . . .
O2 O 0.08458(9) 1.05731(17) 0.39327(10) 0.0134(4) Uani 1 1 d . . .
B3 B 0.17177(16) 1.0199(3) 0.39354(17) 0.0123(6) Uani 1 1 d . . .
O4 O 0.18447(9) 0.90053(17) 0.45688(9) 0.0140(4) Uani 1 1 d . . .
B5 B 0.12617(17) 0.8004(3) 0.47039(18) 0.0148(7) Uani 1 1 d . . .
O5 O 0.13993(9) 0.67716(18) 0.51426(10) 0.0194(4) Uani 1 1 d . . .
H5 H 0.1881 0.6701 0.5259 0.029 Uiso 1 1 calc R . .
O6 O 0.04798(9) 0.82092(18) 0.43777(10) 0.0160(4) Uani 1 1 d . . .
O7 O 0.19622(9) 0.97680(17) 0.30916(10) 0.0126(4) Uani 1 1 d . . .
B8 B 0.25275(17) 1.0583(3) 0.25820(18) 0.0118(6) Uani 1 1 d . . .
O9 O 0.31247(9) 1.13319(17) 0.31312(10) 0.0133(4) Uani 1 1 d . . .
B10 B 0.29091(16) 1.1788(3) 0.39108(18) 0.0117(6) Uani 1 1 d . . .
O10 O 0.34292(9) 1.26704(17) 0.43765(10) 0.0160(4) Uani 1 1 d . . .
H10 H 0.3204 1.2961 0.4807 0.024 Uiso 1 1 calc R . .
O11 O 0.21759(9) 1.14510(17) 0.42549(10) 0.0133(4) Uani 1 1 d . . .
O21 O 0.53811(9) 0.95988(18) 0.10462(10) 0.0202(4) Uani 1 1 d . . .
H21 H 0.5674 0.8953 0.0881 0.030 Uiso 1 1 calc R . .
B21 B 0.45979(18) 0.9224(3) 0.09055(18) 0.0161(7) Uani 1 1 d . . .
O22 O 0.40226(9) 1.02218(17) 0.10796(10) 0.0151(4) Uani 1 1 d . . .
B23 B 0.31537(17) 0.9859(3) 0.11257(18) 0.0135(6) Uani 1 1 d . . .
O24 O 0.29944(9) 0.85382(17) 0.06103(10) 0.0140(4) Uani 1 1 d . . .
B25 B 0.35868(17) 0.7595(3) 0.04080(18) 0.0148(7) Uani 1 1 d . . .
O25 O 0.34270(10) 0.63294(18) 0.00039(10) 0.0189(4) Uani 1 1 d . . .
H25 H 0.2942 0.6260 -0.0091 0.028 Uiso 1 1 calc R . .
O26 O 0.43897(9) 0.78714(18) 0.06153(10) 0.0170(4) Uani 1 1 d . . .
O27 O 0.29314(9) 0.95720(17) 0.20099(10) 0.0128(4) Uani 1 1 d . . .
O29 O 0.20768(9) 1.16919(17) 0.20683(10) 0.0132(4) Uani 1 1 d . . .
B30 B 0.21762(16) 1.1859(3) 0.12151(18) 0.0137(6) Uani 1 1 d . . .
O30 O 0.17493(9) 1.29579(18) 0.08313(10) 0.0169(4) Uani 1 1 d . . .
H30 H 0.1885 1.3041 0.0331 0.025 Uiso 1 1 calc R . .
O31 O 0.26937(9) 1.10486(17) 0.07404(10) 0.0140(4) Uani 1 1 d . . .
N1A N 0.56568(12) 0.4107(2) 0.19417(13) 0.0189(5) Uani 1 1 d . . .
H1A H 0.6064 0.4373 0.2252 0.023 Uiso 1 1 calc R . .
C2A C 0.53705(15) 0.2792(3) 0.18935(16) 0.0204(6) Uani 1 1 d . . .
H2A H 0.5579 0.1998 0.2183 0.024 Uiso 1 1 calc R . .
N3A N 0.47367(12) 0.2790(2) 0.13644(13) 0.0209(5) Uani 1 1 d . . .
H3A H 0.4443 0.2058 0.1235 0.025 Uiso 1 1 calc R . .
C4A C 0.46282(15) 0.4158(3) 0.10569(16) 0.0205(6) Uani 1 1 d . . .
H4A H 0.4230 0.4458 0.0669 0.025 Uiso 1 1 calc R . .
C5A C 0.52032(15) 0.4982(3) 0.14208(16) 0.0202(6) Uani 1 1 d . . .
H5A H 0.5278 0.5959 0.1335 0.024 Uiso 1 1 calc R . .
N1B N 1.02090(12) 0.3213(2) 0.36732(13) 0.0176(5) Uani 1 1 d . . .
H1B H 1.0514 0.2527 0.3854 0.021 Uiso 1 1 calc R . .
C2B C 0.96043(14) 0.3076(3) 0.31143(15) 0.0167(6) Uani 1 1 d . . .
H2B H 0.9433 0.2226 0.2858 0.020 Uiso 1 1 calc R . .
N3B N 0.92854(12) 0.4356(2) 0.29820(12) 0.0174(5) Uani 1 1 d . . .
H3B H 0.8887 0.4543 0.2639 0.021 Uiso 1 1 calc R . .
C4B C 0.96952(14) 0.5340(3) 0.34830(15) 0.0183(6) Uani 1 1 d . . .
H4B H 0.9592 0.6317 0.3515 0.022 Uiso 1 1 calc R . .
C5B C 1.02743(15) 0.4617(3) 0.39189(16) 0.0187(6) Uani 1 1 d . . .
H5B H 1.0646 0.4999 0.4310 0.022 Uiso 1 1 calc R . .
N1C N 0.24895(12) 0.6851(2) 0.23691(13) 0.0181(5) Uani 1 1 d . . .
H1C H 0.2575 0.7673 0.2139 0.022 Uiso 1 1 calc R . .
C2C C 0.23090(15) 0.5649(3) 0.19453(17) 0.0190(6) Uani 1 1 d . . .
H2C H 0.2254 0.5554 0.1352 0.023 Uiso 1 1 calc R . .
N3C N 0.22210(12) 0.4607(2) 0.25201(13) 0.0194(5) Uani 1 1 d . . .
H3C H 0.2103 0.3730 0.2404 0.023 Uiso 1 1 calc R . .
C4C C 0.23493(15) 0.5164(3) 0.33301(17) 0.0209(6) Uani 1 1 d . . .
H4C H 0.2325 0.4669 0.3847 0.025 Uiso 1 1 calc R . .
C5C C 0.25169(15) 0.6561(3) 0.32299(17) 0.0200(6) Uani 1 1 d . . .
H5C H 0.2631 0.7214 0.3667 0.024 Uiso 1 1 calc R . .

loop_
_atom_site_aniso_label
_atom_site_aniso_U_11
_atom_site_aniso_U_22
_atom_site_aniso_U_33
_atom_site_aniso_U_23
_atom_site_aniso_U_13
_atom_site_aniso_U_12
O1 0.0116(9) 0.0167(10) 0.0299(11) 0.0050(8) 0.0011(8) -0.0038(8)
B1 0.0131(15) 0.0187(17) 0.0096(14) 0.0012(13) 0.0031(12) 0.0007(13)
O2 0.0092(8) 0.0132(10) 0.0181(9) 0.0000(8) 0.0017(7) 0.0003(8)
B3 0.0099(14) 0.0143(16) 0.0128(15) 0.0011(13) 0.0011(12) -0.0013(13)
O4 0.0137(9) 0.0157(10) 0.0128(9) 0.0026(8) 0.0018(7) -0.0018(8)
B5 0.0169(15) 0.0160(17) 0.0116(15) -0.0010(13) 0.0037(12) -0.0001(14)
O5 0.0130(9) 0.0202(11) 0.0250(10) 0.0060(8) -0.0003(8) -0.0022(8)
O6 0.0156(9) 0.0131(10) 0.0194(10) 0.0045(8) -0.0006(8) -0.0020(8)
O7 0.0130(9) 0.0136(10) 0.0112(9) 0.0007(7) 0.0035(7) -0.0009(8)
B8 0.0123(14) 0.0089(15) 0.0142(15) -0.0013(12) 0.0022(12) -0.0005(12)
O9 0.0127(9) 0.0137(10) 0.0137(9) -0.0004(7) 0.0018(7) -0.0006(8)
B10 0.0135(14) 0.0091(15) 0.0125(15) 0.0048(12) -0.0013(12) 0.0013(12)
O10 0.0144(9) 0.0186(10) 0.0154(9) -0.0048(8) 0.0056(7) -0.0018(8)
O11 0.0129(9) 0.0128(10) 0.0142(9) -0.0026(7) 0.0014(7) -0.0007(8)
O21 0.0126(9) 0.0161(10) 0.0319(11) -0.0048(9) 0.0027(8) 0.0010(8)
B21 0.0182(16) 0.0174(17) 0.0127(16) 0.0003(13) 0.0030(13) -0.0004(14)
O22 0.0131(9) 0.0135(9) 0.0190(9) -0.0012(8) 0.0033(7) -0.0019(8)
B23 0.0100(14) 0.0161(17) 0.0145(15) 0.0000(13) 0.0008(12) 0.0005(13)
O24 0.0115(9) 0.0146(10) 0.0159(9) -0.0030(8) 0.0015(7) 0.0019(8)
B25 0.0164(15) 0.0172(17) 0.0108(15) 0.0029(13) 0.0038(13) 0.0015(14)
O25 0.0148(9) 0.0168(10) 0.0249(10) -0.0065(8) -0.0020(8) 0.0003(8)
O26 0.0135(9) 0.0134(10) 0.0242(10) -0.0048(8) 0.0001(8) 0.0026(8)
O27 0.0136(9) 0.0123(9) 0.0126(9) 0.0006(7) 0.0026(7) 0.0008(8)
O29 0.0136(9) 0.0124(10) 0.0136(9) 0.0003(7) 0.0033(7) 0.0018(8)
B30 0.0130(14) 0.0143(16) 0.0137(15) -0.0014(13) -0.0003(12) -0.0017(13)
O30 0.0191(9) 0.0193(10) 0.0127(9) 0.0032(8) 0.0066(7) 0.0050(8)
O31 0.0150(9) 0.0132(10) 0.0140(9) 0.0017(7) 0.0027(7) 0.0025(8)
N1A 0.0182(12) 0.0209(13) 0.0176(12) -0.0021(10) -0.0015(10) -0.0063(11)
C2A 0.0195(14) 0.0153(15) 0.0262(15) 0.0029(12) -0.0005(12) -0.0005(12)
N3A 0.0171(12) 0.0202(14) 0.0254(13) -0.0025(11) -0.0016(10) -0.0027(10)
C4A 0.0155(14) 0.0200(16) 0.0258(15) 0.0027(13) -0.0024(12) 0.0028(12)
C5A 0.0204(14) 0.0140(15) 0.0261(16) 0.0005(12) 0.0010(12) -0.0015(12)
N1B 0.0149(11) 0.0162(13) 0.0217(12) 0.0041(10) -0.0033(10) 0.0043(10)
C2B 0.0185(14) 0.0145(14) 0.0171(14) -0.0002(12) 0.0026(12) 0.0022(12)
N3B 0.0168(11) 0.0209(13) 0.0145(11) 0.0032(10) -0.0015(9) 0.0054(10)
C4B 0.0189(14) 0.0143(14) 0.0217(14) -0.0007(12) 0.0005(12) -0.0009(12)
C5B 0.0177(14) 0.0185(15) 0.0199(14) -0.0012(12) -0.0024(12) -0.0002(12)
N1C 0.0221(12) 0.0120(12) 0.0204(13) 0.0030(10) 0.0046(10) -0.0010(10)
C2C 0.0202(14) 0.0173(15) 0.0196(15) -0.0018(12) 0.0041(12) -0.0024(12)
N3C 0.0247(12) 0.0116(12) 0.0220(12) -0.0023(10) 0.0029(10) -0.0023(10)
C4C 0.0262(16) 0.0177(16) 0.0190(15) -0.0010(12) 0.0019(12) 0.0020(13)
C5C 0.0255(15) 0.0158(16) 0.0187(15) -0.0021(12) 0.0005(12) 0.0021(13)

loop_
_atom_type_symbol
_atom_type_description
_atom_type_scat_dispersion_real
_atom_type_scat_dispersion_imag
_atom_type_scat_source
C C 0.0033 0.0016 'International Tables Vol C Tables 4.2.6.8 and 6.1.1.4'
H H 0.0000 0.0000 'International Tables Vol C Tables 4.2.6.8 and 6.1.1.4'
B B 0.0013 0.0007 'International Tables Vol C Tables 4.2.6.8 and 6.1.1.4'
N N 0.0061 0.0033 'International Tables Vol C Tables 4.2.6.8 and 6.1.1.4'
O O 0.0106 0.0060 'International Tables Vol C Tables 4.2.6.8 and 6.1.1.4'

loop_
_geom_angle_atom_site_label_1
_geom_angle_atom_site_label_2
_geom_angle_atom_site_label_3
_geom_angle
_geom_angle_site_symmetry_1
_geom_angle_site_symmetry_3
O2 B1 O1 118.2(2) . .
O2 B1 O6 121.5(2) . .
O1 B1 O6 120.3(2) . .
B1 O2 B3 120.6(2) . .
O7 B3 O11 112.1(2) . .
O7 B3 O2 110.81(19) . .
O11 B3 O2 108.1(2) . .
O7 B3 O4 110.7(2) . .
O11 B3 O4 107.56(18) . .
O2 B3 O4 107.43(19) . .
B5 O4 B3 121.24(19) . .
O5 B5 O4 123.0(2) . .
O5 B5 O6 116.4(2) . .
O4 B5 O6 120.5(2) . .
B1 O6 B5 118.2(2) . .
B3 O7 B8 123.24(19) . .
O7 B8 O27 107.6(2) . .
O7 B8 O9 111.5(2) . .
O27 B8 O9 110.2(2) . .
O7 B8 O29 109.28(19) . .
O27 B8 O29 110.5(2) . .
O9 B8 O29 107.79(19) . .
B10 O9 B8 119.1(2) . .
O9 B10 O11 122.3(2) . .
O9 B10 O10 119.1(2) . .
O11 B10 O10 118.6(2) . .
B10 O11 B3 120.3(2) . .
O21 B21 O22 117.6(2) . .
O21 B21 O26 121.3(3) . .
O22 B21 O26 121.0(2) . .
B21 O22 B23 122.6(2) . .
O27 B23 O31 112.6(2) . .
O27 B23 O22 110.66(19) . .
O31 B23 O22 107.8(2) . .
O27 B23 O24 108.1(2) . .
O31 B23 O24 108.63(19) . .
O22 B23 O24 108.9(2) . .
B25 O24 B23 122.5(2) . .
O25 B25 O24 122.1(2) . .
O25 B25 O26 116.4(2) . .
O24 B25 O26 121.4(2) . .
B21 O26 B25 118.5(2) . .
B23 O27 B8 125.61(19) . .
B30 O29 B8 122.3(2) . .
O29 B30 O31 123.8(2) . .
O29 B30 O30 116.1(2) . .
O31 B30 O30 120.0(2) . .
B30 O31 B23 121.5(2) . .
C2A N1A C5A 109.2(2) . .
N1A C2A N3A 108.6(2) . .
C2A N3A C4A 108.2(2) . .
C5A C4A N3A 107.3(2) . .
C4A C5A N1A 106.7(2) . .
C2B N1B C5B 109.3(2) . .
N3B C2B N1B 108.2(2) . .
C2B N3B C4B 108.8(2) . .
C5B C4B N3B 107.0(2) . .
C4B C5B N1B 106.6(2) . .
C2C N1C C5C 108.8(2) . .
N3C C2C N1C 108.0(2) . .
C2C N3C C4C 108.8(2) . .
C5C C4C N3C 106.8(2) . .
C4C C5C N1C 107.6(2) . .

loop_
_geom_bond_atom_site_label_1
_geom_bond_atom_site_label_2
_geom_bond_distance
_geom_bond_site_symmetry_2
O1 B1 1.370(3) .
B1 O2 1.364(3) .
B1 O6 1.380(3) .
O2 B3 1.491(3) .
B3 O7 1.440(3) .
B3 O11 1.475(3) .
B3 O4 1.500(3) .
O4 B5 1.366(3) .
B5 O5 1.355(3) .
B5 O6 1.399(3) .
O7 B8 1.456(3) .
B8 O27 1.469(3) .
B8 O9 1.473(3) .
B8 O29 1.499(3) .
O9 B10 1.342(3) .
B10 O11 1.378(3) .
B10 O10 1.387(3) .
O21 B21 1.361(3) .
B21 O22 1.366(3) .
B21 O26 1.382(3) .
O22 B23 1.487(3) .
B23 O27 1.458(3) .
B23 O31 1.469(3) .
B23 O24 1.492(3) .
O24 B25 1.362(3) .
B25 O25 1.362(3) .
B25 O26 1.391(3) .
O29 B30 1.351(3) .
B30 O31 1.373(3) .
B30 O30 1.376(3) .
N1A C2A 1.318(3) .
N1A C5A 1.366(3) .
C2A N3A 1.324(3) .
N3A C4A 1.374(3) .
C4A C5A 1.343(3) .
N1B C2B 1.322(3) .
N1B C5B 1.369(3) .
C2B N3B 1.321(3) .
N3B C4B 1.376(3) .
C4B C5B 1.347(3) .
N1C C2C 1.332(3) .
N1C C5C 1.367(3) .
C2C N3C 1.331(3) .
N3C C4C 1.377(3) .
C4C C5C 1.343(3) .
